data_4114556
loop_
_publ_author_name
'Hong Yan'
'Alicia M. Beatty'
'Thomas P. Fehlner'

_publ_section_title
;
 Ruthenacarboranes from the Reaction of nido-1,2-(Cp*RuH)2B3H7with
 HC\\tbCCO2Me, Cp* = \h5-C5Me5. Hydrometalation, Alkyne Incorporation, and
 Functional Group Modification via Cooperative Metal-Boron Interactions
 within a Metallaborane Cluster Framework
;
_journal_name_full 'Journal of the American Chemical Society'
_journal_page_first 16367
_journal_page_last 16382
_journal_paper_doi 10.1021/ja038444t
_journal_volume 125
_journal_year 2003
_chemical_formula_sum 'C24 H41 B3 O4 Ru2'
_chemical_formula_weight 628.14
_chemical_name_systematic
; 
 ? 
;
_space_group_IT_number 2
_symmetry_cell_setting triclinic
_symmetry_space_group_name_Hall '-P 1'
_symmetry_space_group_name_H-M 'P -1'
_atom_sites_solution_hydrogens mixed
_atom_sites_solution_primary direct
_atom_sites_solution_secondary difmap
_audit_creation_method SHELXL-97
_cell_angle_alpha 89.7750(10)
_cell_angle_beta 88.8930(10)
_cell_angle_gamma 74.1490(10)
_cell_formula_units_Z 4
_cell_length_a 10.9258(7)
_cell_length_b 16.0455(11)
_cell_length_c 16.0955(11)
_cell_measurement_reflns_used 9691
_cell_measurement_temperature 100(2)
_cell_measurement_theta_max 25.06
_cell_measurement_theta_min 2.30
_cell_volume 2713.9(3)
_computing_cell_refinement 'Bruker SMART'
_computing_data_collection 'Bruker SMART'
_computing_data_reduction 'Bruker SHELXTL'
_computing_molecular_graphics 'Bruker SHELXTL'
_computing_publication_material 'Bruker SHELXTL'
_computing_structure_refinement 'SHELXL-97 (Sheldrick, 1997)'
_computing_structure_solution 'SHELXS-97 (Sheldrick, 1990)'
_diffrn_ambient_temperature 100(2)
_diffrn_measured_fraction_theta_full 0.998
_diffrn_measured_fraction_theta_max 0.998
_diffrn_measurement_device_type 'CCD area detector'
_diffrn_measurement_method 'phi and omega scans'
_diffrn_radiation_monochromator graphite
_diffrn_radiation_source 'fine-focus sealed tube'
_diffrn_radiation_type MoK\a
_diffrn_radiation_wavelength 0.71073
_diffrn_reflns_av_R_equivalents 0.0439
_diffrn_reflns_av_sigmaI/netI 0.0608
_diffrn_reflns_limit_h_max 13
_diffrn_reflns_limit_h_min -13
_diffrn_reflns_limit_k_max 19
_diffrn_reflns_limit_k_min -19
_diffrn_reflns_limit_l_max 19
_diffrn_reflns_limit_l_min -19
_diffrn_reflns_number 22352
_diffrn_reflns_theta_full 25.06
_diffrn_reflns_theta_max 25.06
_diffrn_reflns_theta_min 1.94
_exptl_absorpt_coefficient_mu 1.140
_exptl_absorpt_correction_T_max 1.0000
_exptl_absorpt_correction_T_min 0.8429
_exptl_absorpt_correction_type empirical
_exptl_absorpt_process_details SADABS
_exptl_crystal_colour orange
_exptl_crystal_density_diffrn 1.537
_exptl_crystal_description irregular
_exptl_crystal_F_000 1280
_exptl_crystal_size_max 0.25
_exptl_crystal_size_mid 0.22
_exptl_crystal_size_min 0.06
_refine_diff_density_max 1.648
_refine_diff_density_min -0.691
_refine_diff_density_rms 0.114
_refine_ls_extinction_method none
_refine_ls_goodness_of_fit_ref 1.029
_refine_ls_hydrogen_treatment riding
_refine_ls_matrix_type full
_refine_ls_number_parameters 595
_refine_ls_number_reflns 9581
_refine_ls_number_restraints 0
_refine_ls_restrained_S_all 1.029
_refine_ls_R_factor_all 0.0644
_refine_ls_R_factor_gt 0.0427
_refine_ls_shift/su_max 0.001
_refine_ls_shift/su_mean 0.000
_refine_ls_structure_factor_coef Fsqd
_refine_ls_weighting_details 'calc w=1/[\s^2^(Fo^2^)+(0.0513P)^2^+0.0000P] where P=(Fo^2^+2Fc^2^)/3'
_refine_ls_weighting_scheme calc
_refine_ls_wR_factor_gt 0.0949
_refine_ls_wR_factor_ref 0.1035
_reflns_number_gt 7201
_reflns_number_total 9581
_reflns_threshold_expression >2sigma(I)
_cod_data_source_file ja038444tsi20031103_015814_2.cif
_cod_data_source_block tf1802m
_cod_depositor_comments
;
The following automatic conversions were performed:

'_atom_sites_solution_hydrogens' value 'geom/difmap' was changed to
'mixed'.

Automatic conversion script
Id: cif_fix_values 6452 2018-10-05 10:23:21Z andrius 
;
_cod_database_code 4114556

loop_
_symmetry_equiv_pos_as_xyz
'x, y, z'
'-x, -y, -z'

loop_
_atom_site_label
_atom_site_type_symbol
_atom_site_fract_x
_atom_site_fract_y
_atom_site_fract_z
_atom_site_U_iso_or_equiv
_atom_site_adp_type
_atom_site_occupancy
_atom_site_symmetry_multiplicity
_atom_site_calc_flag
_atom_site_refinement_flags
Ru1 Ru 0.17782(4) 0.72287(2) 0.17853(2) 0.02531(11) Uani 1 1 d .
C1 C 0.0754(6) 0.6617(4) 0.2692(3) 0.0425(16) Uani 1 1 d .
Ru2 Ru 0.42472(4) 0.72195(3) 0.10108(2) 0.02789(12) Uani 1 1 d .
C2 C -0.0081(6) 0.7404(4) 0.2373(3) 0.0429(15) Uani 1 1 d .
Ru3 Ru 0.68985(4) 0.22195(2) 0.32249(2) 0.02459(11) Uani 1 1 d .
C3 C 0.0398(6) 0.8109(3) 0.2609(3) 0.0347(13) Uani 1 1 d .
Ru4 Ru 0.93557(4) 0.21904(3) 0.39635(2) 0.02640(12) Uani 1 1 d .
C4 C 0.1539(5) 0.7759(3) 0.3058(3) 0.0321(13) Uani 1 1 d .
C5 C 0.1739(6) 0.6845(3) 0.3101(3) 0.0366(14) Uani 1 1 d .
C6 C 0.0527(10) 0.5743(5) 0.2683(4) 0.087(3) Uani 1 1 d .
H6A H 0.0029 0.5674 0.3178 0.104 Uiso 1 1 calc R
H6B H 0.1345 0.5298 0.2680 0.104 Uiso 1 1 calc R
H6C H 0.0059 0.5683 0.2183 0.104 Uiso 1 1 calc R
C7 C -0.1319(7) 0.7486(6) 0.1949(4) 0.071(2) Uani 1 1 d .
H7A H -0.2003 0.7554 0.2368 0.085 Uiso 1 1 calc R
H7B H -0.1258 0.6963 0.1619 0.085 Uiso 1 1 calc R
H7C H -0.1504 0.7993 0.1583 0.085 Uiso 1 1 calc R
C8 C -0.0214(7) 0.9058(4) 0.2478(4) 0.058(2) Uani 1 1 d .
H8A H -0.0788 0.9289 0.2948 0.070 Uiso 1 1 calc R
H8B H -0.0700 0.9139 0.1964 0.070 Uiso 1 1 calc R
H8C H 0.0446 0.9366 0.2435 0.070 Uiso 1 1 calc R
C9 C 0.2286(7) 0.8275(4) 0.3482(3) 0.0479(16) Uani 1 1 d .
H9A H 0.1945 0.8418 0.4047 0.058 Uiso 1 1 calc R
H9B H 0.2225 0.8811 0.3171 0.058 Uiso 1 1 calc R
H9C H 0.3179 0.7937 0.3507 0.058 Uiso 1 1 calc R
C10 C 0.2796(7) 0.6228(4) 0.3557(3) 0.064(2) Uani 1 1 d .
H10A H 0.2522 0.6170 0.4132 0.077 Uiso 1 1 calc R
H10B H 0.3547 0.6451 0.3552 0.077 Uiso 1 1 calc R
H10C H 0.3009 0.5660 0.3284 0.077 Uiso 1 1 calc R
B11 B 0.2214(6) 0.8054(4) 0.0674(3) 0.0306(14) Uani 1 1 d .
H1 H 0.2655 0.7859 0.1528 0.037 Uiso 1 1 d R
H2 H 0.1800 0.8771 0.0605 0.037 Uiso 1 1 d R
H3 H 0.3329 0.7719 0.0423 0.037 Uiso 1 1 d R
O11 O -0.0424(4) 0.8768(2) 0.0416(2) 0.0423(10) Uani 1 1 d .
C11 C -0.1520(7) 0.9280(4) 0.0001(4) 0.0574(19) Uani 1 1 d .
H11A H -0.2202 0.8958 -0.0079 0.069 Uiso 1 1 d R
H11B H -0.1331 0.9370 -0.0580 0.069 Uiso 1 1 d R
H11C H -0.1719 0.9832 0.0271 0.069 Uiso 1 1 d R
B12 B 0.3088(6) 0.6176(4) 0.0890(3) 0.0259(13) Uani 1 1 d .
H4 H 0.3988 0.6412 0.0534 0.031 Uiso 1 1 d R
H5 H 0.3197 0.6617 0.1671 0.031 Uiso 1 1 d R
H6 H 0.3388 0.5457 0.1026 0.031 Uiso 1 1 d R
O12 O -0.0512(4) 0.7666(2) -0.0390(2) 0.0406(10) Uani 1 1 d .
C12 C 0.0045(5) 0.7938(3) 0.0154(3) 0.0280(12) Uani 1 1 d .
B13 B 0.0907(6) 0.5898(4) 0.0440(3) 0.0308(14) Uani 1 1 d .
O13 O 0.1206(4) 0.5117(2) 0.0846(2) 0.0387(9) Uani 1 1 d .
H13 H 0.0508 0.4722 0.0637 0.046 Uiso 1 1 d R
C13 C 0.1299(5) 0.7482(3) 0.0492(3) 0.0254(11) Uani 1 1 d .
O14 O 0.0027(4) 0.6008(2) -0.0166(2) 0.0440(10) Uani 1 1 d .
H14 H -0.0293 0.6590 -0.0290 0.053 Uiso 1 1 d R
C14 C 0.1704(5) 0.6561(3) 0.0603(3) 0.0276(12) Uani 1 1 d .
C21 C 0.5493(6) 0.8051(4) 0.0868(4) 0.0391(14) Uani 1 1 d .
C22 C 0.5432(6) 0.7845(4) 0.1723(3) 0.0369(13) Uani 1 1 d .
C23 C 0.5892(5) 0.6930(3) 0.1817(3) 0.0329(12) Uani 1 1 d .
C24 C 0.6267(6) 0.6557(4) 0.1019(3) 0.0365(13) Uani 1 1 d .
C25 C 0.6013(5) 0.7239(4) 0.0421(3) 0.0357(13) Uani 1 1 d .
C26 C 0.5112(7) 0.8945(4) 0.0489(5) 0.066(2) Uani 1 1 d .
H26A H 0.5838 0.9194 0.0494 0.079 Uiso 1 1 calc R
H26B H 0.4403 0.9316 0.0813 0.079 Uiso 1 1 calc R
H26C H 0.4849 0.8906 -0.0084 0.079 Uiso 1 1 calc R
C27 C 0.5072(7) 0.8508(4) 0.2412(4) 0.0540(18) Uani 1 1 d .
H27A H 0.5836 0.8653 0.2602 0.065 Uiso 1 1 calc R
H27B H 0.4683 0.8270 0.2877 0.065 Uiso 1 1 calc R
H27C H 0.4464 0.9032 0.2205 0.065 Uiso 1 1 calc R
C28 C 0.6080(6) 0.6439(4) 0.2627(3) 0.0468(16) Uani 1 1 d .
H28A H 0.6924 0.6413 0.2840 0.056 Uiso 1 1 calc R
H28B H 0.6014 0.5849 0.2535 0.056 Uiso 1 1 calc R
H28C H 0.5425 0.6735 0.3031 0.056 Uiso 1 1 calc R
C29 C 0.6862(6) 0.5609(4) 0.0862(4) 0.0465(15) Uani 1 1 d .
H29A H 0.7788 0.5482 0.0905 0.056 Uiso 1 1 calc R
H29B H 0.6647 0.5459 0.0304 0.056 Uiso 1 1 calc R
H29C H 0.6538 0.5268 0.1276 0.056 Uiso 1 1 calc R
C30 C 0.6344(6) 0.7145(5) -0.0480(3) 0.0536(18) Uani 1 1 d .
H30A H 0.7216 0.7184 -0.0571 0.064 Uiso 1 1 calc R
H30B H 0.5755 0.7607 -0.0789 0.064 Uiso 1 1 calc R
H30C H 0.6280 0.6580 -0.0675 0.064 Uiso 1 1 calc R
C31 C 0.5074(6) 0.2368(4) 0.2656(3) 0.0409(14) Uani 1 1 d .
C32 C 0.5940(6) 0.1599(4) 0.2310(3) 0.0407(15) Uani 1 1 d .
C33 C 0.6928(6) 0.1853(3) 0.1899(3) 0.0349(13) Uani 1 1 d .
C34 C 0.6664(5) 0.2778(3) 0.1961(3) 0.0284(12) Uani 1 1 d .
C35 C 0.5522(6) 0.3094(3) 0.2427(3) 0.0349(13) Uani 1 1 d .
C36 C 0.3820(7) 0.2415(6) 0.3085(4) 0.072(2) Uani 1 1 d .
H36A H 0.3157 0.2481 0.2669 0.086 Uiso 1 1 calc R
H36B H 0.3598 0.2914 0.3463 0.086 Uiso 1 1 calc R
H36C H 0.3889 0.1883 0.3402 0.086 Uiso 1 1 calc R
C37 C 0.5777(9) 0.0700(5) 0.2310(4) 0.074(3) Uani 1 1 d .
H37A H 0.5307 0.0621 0.1818 0.088 Uiso 1 1 calc R
H37B H 0.5303 0.0616 0.2812 0.088 Uiso 1 1 calc R
H37C H 0.6615 0.0276 0.2300 0.088 Uiso 1 1 calc R
C38 C 0.8032(7) 0.1268(4) 0.1436(3) 0.057(2) Uani 1 1 d .
H38A H 0.7796 0.1209 0.0859 0.069 Uiso 1 1 calc R
H38B H 0.8262 0.0696 0.1701 0.069 Uiso 1 1 calc R
H38C H 0.8759 0.1514 0.1446 0.069 Uiso 1 1 calc R
C39 C 0.7406(6) 0.3321(4) 0.1538(3) 0.0430(15) Uani 1 1 d .
H39A H 0.7079 0.3471 0.0978 0.052 Uiso 1 1 calc R
H39B H 0.8305 0.2996 0.1500 0.052 Uiso 1 1 calc R
H39C H 0.7317 0.3853 0.1859 0.052 Uiso 1 1 calc R
C40 C 0.4858(7) 0.4045(4) 0.2571(4) 0.0555(19) Uani 1 1 d .
H40A H 0.4295 0.4268 0.2107 0.067 Uiso 1 1 calc R
H40B H 0.5495 0.4370 0.2610 0.067 Uiso 1 1 calc R
H40C H 0.4355 0.4111 0.3089 0.067 Uiso 1 1 calc R
C41 C 1.0609(6) 0.3012(4) 0.4080(3) 0.0371(13) Uani 1 1 d .
C42 C 1.1102(5) 0.2212(4) 0.4531(3) 0.0349(13) Uani 1 1 d .
C43 C 1.1367(5) 0.1516(3) 0.3935(3) 0.0307(12) Uani 1 1 d .
C44 C 1.1042(5) 0.1883(3) 0.3136(3) 0.0325(12) Uani 1 1 d .
C45 C 1.0569(6) 0.2812(3) 0.3232(3) 0.0353(13) Uani 1 1 d .
C46 C 1.0238(7) 0.3905(4) 0.4455(4) 0.0525(17) Uani 1 1 d .
H46A H 1.0971 0.4146 0.4436 0.063 Uiso 1 1 calc R
H46B H 0.9961 0.3872 0.5034 0.063 Uiso 1 1 calc R
H46C H 0.9540 0.4279 0.4140 0.063 Uiso 1 1 calc R
C47 C 1.1405(6) 0.2119(4) 0.5438(3) 0.0513(17) Uani 1 1 d .
H47A H 1.2278 0.2150 0.5519 0.062 Uiso 1 1 calc R
H47B H 1.1322 0.1559 0.5638 0.062 Uiso 1 1 calc R
H47C H 1.0812 0.2587 0.5750 0.062 Uiso 1 1 calc R
C48 C 1.1962(6) 0.0574(3) 0.4101(3) 0.0417(14) Uani 1 1 d .
H48A H 1.2890 0.0449 0.4046 0.050 Uiso 1 1 calc R
H48B H 1.1654 0.0224 0.3700 0.050 Uiso 1 1 calc R
H48C H 1.1733 0.0433 0.4666 0.050 Uiso 1 1 calc R
C49 C 1.1255(6) 0.1402(4) 0.2330(3) 0.0440(15) Uani 1 1 d .
H49A H 1.2112 0.1367 0.2113 0.053 Uiso 1 1 calc R
H49B H 1.0624 0.1706 0.1930 0.053 Uiso 1 1 calc R
H49C H 1.1169 0.0815 0.2418 0.053 Uiso 1 1 calc R
C50 C 1.0239(6) 0.3460(4) 0.2542(4) 0.0491(16) Uani 1 1 d .
H50A H 1.1010 0.3603 0.2343 0.059 Uiso 1 1 calc R
H50B H 0.9620 0.3986 0.2747 0.059 Uiso 1 1 calc R
H50C H 0.9871 0.3214 0.2085 0.059 Uiso 1 1 calc R
B51 B 0.7309(6) 0.3041(4) 0.4329(3) 0.0284(13) Uani 1 1 d .
H51 H 0.7888 0.2918 0.3514 0.034 Uiso 1 1 d R
H52 H 0.8389 0.2709 0.4684 0.034 Uiso 1 1 d R
H53 H 0.7184 0.3773 0.4392 0.034 Uiso 1 1 d R
O51 O 0.4693(4) 0.3767(2) 0.4627(2) 0.0427(10) Uani 1 1 d .
C51 C 0.3592(6) 0.4288(4) 0.5076(4) 0.0513(17) Uani 1 1 d .
H51A H 0.2821 0.4003 0.5025 0.062 Uiso 1 1 d R
H51B H 0.3213 0.4775 0.4739 0.062 Uiso 1 1 d R
H51C H 0.3971 0.4331 0.5622 0.062 Uiso 1 1 d R
B52 B 0.8159(6) 0.1159(3) 0.4102(3) 0.0270(13) Uani 1 1 d .
H54 H 0.8320 0.1627 0.3323 0.032 Uiso 1 1 d R
H55 H 0.8415 0.0550 0.3962 0.032 Uiso 1 1 d R
H56 H 0.9130 0.1398 0.4420 0.032 Uiso 1 1 d R
O52 O 0.4542(4) 0.2674(2) 0.5430(2) 0.0366(9) Uani 1 1 d .
C52 C 0.5122(5) 0.2950(3) 0.4881(3) 0.0280(12) Uani 1 1 d .
O53 O 0.6263(4) 0.0121(2) 0.4160(2) 0.0347(9) Uani 1 1 d .
H53 H 0.5646 -0.0221 0.4379 0.042 Uiso 1 1 d R
C53 C 0.6376(5) 0.2485(3) 0.4529(3) 0.0256(12) Uani 1 1 d .
B53 B 0.5972(6) 0.0892(3) 0.4581(3) 0.0272(13) Uani 1 1 d .
C54 C 0.6778(5) 0.1550(3) 0.4412(3) 0.0249(11) Uani 1 1 d .
O54 O 0.5043(4) 0.1007(2) 0.5191(2) 0.0388(9) Uani 1 1 d .
H54 H 0.4853 0.1551 0.5443 0.047 Uiso 1 1 d R

loop_
_atom_site_aniso_label
_atom_site_aniso_U_11
_atom_site_aniso_U_22
_atom_site_aniso_U_33
_atom_site_aniso_U_23
_atom_site_aniso_U_13
_atom_site_aniso_U_12
Ru1 0.0440(3) 0.0147(2) 0.0165(2) -0.00133(15) -0.00054(17) -0.00678(18)
C1 0.080(5) 0.034(3) 0.022(3) -0.010(2) 0.019(3) -0.031(3)
Ru2 0.0437(3) 0.0204(2) 0.0210(2) 0.00039(16) -0.00141(17) -0.0111(2)
C2 0.047(4) 0.060(4) 0.023(3) -0.005(3) 0.006(2) -0.017(3)
Ru3 0.0418(3) 0.0154(2) 0.0162(2) 0.00049(15) 0.00066(16) -0.00732(18)
C3 0.053(4) 0.024(3) 0.022(3) -0.003(2) 0.004(2) -0.001(3)
Ru4 0.0413(3) 0.0191(2) 0.0199(2) -0.00077(15) 0.00108(17) -0.01031(19)
C4 0.055(4) 0.028(3) 0.011(2) -0.002(2) 0.000(2) -0.007(3)
C5 0.068(4) 0.025(3) 0.015(2) -0.001(2) 0.007(2) -0.010(3)
C6 0.179(9) 0.061(5) 0.046(4) -0.017(3) 0.037(5) -0.079(6)
C7 0.053(5) 0.125(7) 0.043(4) -0.015(4) 0.004(3) -0.042(5)
C8 0.079(5) 0.039(4) 0.034(3) -0.001(3) -0.001(3) 0.024(3)
C9 0.075(5) 0.044(4) 0.027(3) -0.008(3) 0.002(3) -0.021(3)
C10 0.106(6) 0.040(4) 0.023(3) 0.008(3) 0.008(3) 0.018(4)
B11 0.046(4) 0.024(3) 0.020(3) 0.003(2) -0.002(3) -0.007(3)
O11 0.061(3) 0.0225(19) 0.035(2) -0.0052(16) -0.0112(19) 0.0037(19)
C11 0.081(5) 0.034(3) 0.044(4) -0.006(3) -0.020(3) 0.009(3)
B12 0.043(4) 0.021(3) 0.017(3) -0.008(2) 0.002(2) -0.013(3)
O12 0.054(3) 0.027(2) 0.039(2) -0.0003(17) -0.0137(19) -0.0063(19)
C12 0.042(3) 0.017(2) 0.024(3) 0.003(2) 0.001(2) -0.007(2)
B13 0.046(4) 0.027(3) 0.018(3) -0.004(2) -0.003(3) -0.008(3)
O13 0.059(3) 0.0244(19) 0.035(2) 0.0004(16) -0.0050(18) -0.0141(19)
C13 0.041(3) 0.017(2) 0.018(2) -0.0028(18) -0.001(2) -0.007(2)
O14 0.061(3) 0.024(2) 0.048(2) 0.0019(17) -0.017(2) -0.012(2)
C14 0.052(4) 0.023(3) 0.009(2) -0.0008(18) 0.000(2) -0.013(2)
C21 0.050(4) 0.029(3) 0.044(3) 0.008(2) -0.007(3) -0.020(3)
C22 0.039(3) 0.031(3) 0.043(3) -0.007(2) 0.000(3) -0.013(3)
C23 0.046(4) 0.028(3) 0.027(3) -0.003(2) -0.001(2) -0.014(3)
C24 0.044(4) 0.035(3) 0.030(3) -0.006(2) 0.005(2) -0.012(3)
C25 0.040(3) 0.041(3) 0.030(3) 0.001(2) -0.004(2) -0.017(3)
C26 0.071(5) 0.045(4) 0.088(6) 0.028(4) -0.008(4) -0.027(4)
C27 0.062(5) 0.034(3) 0.070(5) -0.024(3) 0.005(3) -0.020(3)
C28 0.057(4) 0.055(4) 0.029(3) 0.001(3) -0.003(3) -0.016(3)
C29 0.054(4) 0.039(3) 0.043(4) -0.014(3) 0.004(3) -0.008(3)
C30 0.046(4) 0.094(6) 0.027(3) 0.006(3) -0.003(3) -0.027(4)
C31 0.050(4) 0.056(4) 0.020(3) 0.006(3) -0.006(2) -0.020(3)
C32 0.072(4) 0.034(3) 0.024(3) 0.007(2) -0.015(3) -0.025(3)
C33 0.061(4) 0.026(3) 0.014(2) -0.002(2) -0.007(2) -0.005(3)
C34 0.054(4) 0.015(2) 0.014(2) 0.0006(18) -0.004(2) -0.007(2)
C35 0.052(4) 0.028(3) 0.019(3) 0.004(2) -0.007(2) 0.000(3)
C36 0.058(5) 0.124(7) 0.046(4) 0.013(4) -0.008(3) -0.049(5)
C37 0.152(8) 0.060(5) 0.035(4) 0.014(3) -0.032(4) -0.072(5)
C38 0.097(6) 0.035(3) 0.021(3) -0.009(2) -0.010(3) 0.015(3)
C39 0.068(4) 0.044(3) 0.019(3) 0.007(2) -0.001(3) -0.019(3)
C40 0.069(5) 0.041(4) 0.034(3) 0.002(3) 0.004(3) 0.023(3)
C41 0.043(4) 0.032(3) 0.040(3) -0.006(2) 0.005(3) -0.018(3)
C42 0.042(3) 0.042(3) 0.024(3) -0.001(2) -0.002(2) -0.017(3)
C43 0.037(3) 0.027(3) 0.029(3) 0.003(2) -0.002(2) -0.010(2)
C44 0.044(3) 0.027(3) 0.028(3) 0.001(2) 0.001(2) -0.014(3)
C45 0.047(4) 0.025(3) 0.036(3) 0.005(2) 0.001(3) -0.014(3)
C46 0.062(5) 0.031(3) 0.070(5) -0.019(3) 0.006(3) -0.022(3)
C47 0.057(4) 0.068(5) 0.032(3) -0.012(3) -0.001(3) -0.022(4)
C48 0.051(4) 0.030(3) 0.038(3) 0.004(2) 0.002(3) -0.001(3)
C49 0.054(4) 0.056(4) 0.027(3) -0.008(3) 0.006(3) -0.023(3)
C50 0.062(4) 0.038(3) 0.054(4) 0.018(3) -0.003(3) -0.025(3)
B51 0.048(4) 0.022(3) 0.017(3) -0.006(2) 0.004(2) -0.012(3)
O51 0.061(3) 0.025(2) 0.032(2) 0.0031(16) 0.0066(18) 0.0054(19)
C51 0.062(4) 0.030(3) 0.046(4) -0.004(3) 0.007(3) 0.015(3)
B52 0.047(4) 0.011(3) 0.023(3) 0.002(2) 0.004(3) -0.008(3)
O52 0.049(3) 0.0238(19) 0.035(2) -0.0041(16) 0.0089(17) -0.0074(18)
C52 0.049(3) 0.021(3) 0.013(2) -0.0057(19) 0.007(2) -0.008(2)
O53 0.058(3) 0.0229(19) 0.0263(19) -0.0008(15) 0.0057(17) -0.0159(18)
C53 0.047(3) 0.017(2) 0.012(2) 0.0029(18) -0.002(2) -0.007(2)
B53 0.043(4) 0.015(3) 0.021(3) 0.003(2) 0.002(2) -0.005(3)
C54 0.044(3) 0.018(2) 0.012(2) 0.0013(18) 0.000(2) -0.008(2)
O54 0.059(3) 0.0212(19) 0.037(2) -0.0054(15) 0.0169(18) -0.0138(18)

loop_
_atom_type_symbol
_atom_type_description
_atom_type_scat_dispersion_real
_atom_type_scat_dispersion_imag
_atom_type_scat_source
C C 0.0033 0.0016 'International Tables Vol C Tables 4.2.6.8 and 6.1.1.4'
H H 0.0000 0.0000 'International Tables Vol C Tables 4.2.6.8 and 6.1.1.4'
B B 0.0013 0.0007 'International Tables Vol C Tables 4.2.6.8 and 6.1.1.4'
O O 0.0106 0.0060 'International Tables Vol C Tables 4.2.6.8 and 6.1.1.4'
Ru Ru -1.2594 0.8363 'International Tables Vol C Tables 4.2.6.8 and 6.1.1.4'

loop_
_geom_angle_atom_site_label_1
_geom_angle_atom_site_label_2
_geom_angle_atom_site_label_3
_geom_angle
C13 Ru1 C2 102.1(2)
C13 Ru1 C3 111.37(19)
C2 Ru1 C3 38.1(2)
C13 Ru1 C14 38.32(17)
C2 Ru1 C14 105.6(2)
C3 Ru1 C14 136.0(2)
C13 Ru1 C5 162.8(2)
C2 Ru1 C5 63.0(2)
C3 Ru1 C5 63.09(19)
C14 Ru1 C5 133.58(19)
C13 Ru1 C4 145.72(18)
C2 Ru1 C4 63.5(2)
C3 Ru1 C4 37.9(2)
C14 Ru1 C4 167.6(2)
C5 Ru1 C4 37.67(18)
C13 Ru1 C1 125.8(2)
C2 Ru1 C1 38.4(2)
C3 Ru1 C1 63.7(2)
C14 Ru1 C1 104.87(19)
C5 Ru1 C1 37.1(2)
C4 Ru1 C1 63.1(2)
C13 Ru1 B11 40.36(19)
C2 Ru1 B11 124.9(2)
C3 Ru1 B11 107.3(2)
C14 Ru1 B11 70.02(19)
C5 Ru1 B11 155.1(2)
C4 Ru1 B11 120.43(19)
C1 Ru1 B11 162.0(2)
C13 Ru1 B12 67.85(19)
C2 Ru1 B12 134.9(2)
C3 Ru1 B12 173.0(2)
C14 Ru1 B12 39.4(2)
C5 Ru1 B12 115.47(19)
C4 Ru1 B12 144.8(2)
C1 Ru1 B12 110.7(2)
B11 Ru1 B12 76.8(2)
C13 Ru1 Ru2 77.50(14)
C2 Ru1 Ru2 173.03(17)
C3 Ru1 Ru2 135.40(15)
C14 Ru1 Ru2 78.55(14)
C5 Ru1 Ru2 118.35(17)
C4 Ru1 Ru2 112.97(15)
C1 Ru1 Ru2 146.70(18)
B11 Ru1 Ru2 50.78(16)
B12 Ru1 Ru2 51.59(14)
C5 C1 C2 107.2(5)
C5 C1 C6 126.2(6)
C2 C1 C6 126.2(7)
C5 C1 Ru1 71.4(3)
C2 C1 Ru1 69.5(3)
C6 C1 Ru1 129.9(4)
C25 Ru2 C21 39.6(2)
C25 Ru2 C24 38.7(2)
C21 Ru2 C24 65.0(2)
C25 Ru2 C23 64.6(2)
C21 Ru2 C23 64.3(2)
C24 Ru2 C23 38.16(19)
C25 Ru2 C22 64.8(2)
C21 Ru2 C22 38.1(2)
C24 Ru2 C22 64.0(2)
C23 Ru2 C22 38.1(2)
C25 Ru2 B11 127.3(2)
C21 Ru2 B11 106.5(2)
C24 Ru2 B11 165.4(2)
C23 Ru2 B11 150.91(19)
C22 Ru2 B11 117.4(2)
C25 Ru2 B12 128.8(2)
C21 Ru2 B12 167.5(2)
C24 Ru2 B12 108.9(2)
C23 Ru2 B12 118.37(19)
C22 Ru2 B12 150.9(2)
B11 Ru2 B12 76.9(2)
C25 Ru2 Ru1 178.30(15)
C21 Ru2 Ru1 139.87(16)
C24 Ru2 Ru1 143.01(15)
C23 Ru2 Ru1 116.96(14)
C22 Ru2 Ru1 115.84(15)
B11 Ru2 Ru1 51.01(14)
B12 Ru2 Ru1 51.46(13)
C3 C2 C1 108.2(5)
C3 C2 C7 125.4(6)
C1 C2 C7 126.1(6)
C3 C2 Ru1 71.7(3)
C1 C2 Ru1 72.1(3)
C7 C2 Ru1 127.0(4)
C31 Ru3 C53 102.6(2)
C31 Ru3 C35 38.3(2)
C53 Ru3 C35 110.53(19)
C31 Ru3 C54 105.0(2)
C53 Ru3 C54 38.75(16)
C35 Ru3 C54 134.9(2)
C31 Ru3 C34 63.1(2)
C53 Ru3 C34 144.02(17)
C35 Ru3 C34 37.5(2)
C54 Ru3 C34 167.37(19)
C31 Ru3 C32 38.4(2)
C53 Ru3 C32 127.3(2)
C35 Ru3 C32 63.7(2)
C54 Ru3 C32 105.45(19)
C34 Ru3 C32 62.81(19)
C31 Ru3 C33 63.3(2)
C53 Ru3 C33 164.2(2)
C35 Ru3 C33 63.34(19)
C54 Ru3 C33 134.57(18)
C34 Ru3 C33 37.89(18)
C32 Ru3 C33 37.1(2)
C31 Ru3 B51 126.0(2)
C53 Ru3 B51 40.08(19)
C35 Ru3 B51 107.5(2)
C54 Ru3 B51 70.08(18)
C34 Ru3 B51 119.72(18)
C32 Ru3 B51 163.5(2)
C33 Ru3 B51 153.9(2)
C31 Ru3 B52 133.3(2)
C53 Ru3 B52 68.20(18)
C35 Ru3 B52 171.6(2)
C54 Ru3 B52 39.28(19)
C34 Ru3 B52 146.28(19)
C32 Ru3 B52 109.9(2)
C33 Ru3 B52 115.53(19)
B51 Ru3 B52 77.1(2)
C31 Ru3 Ru4 174.60(16)
C53 Ru3 Ru4 77.75(14)
C35 Ru3 Ru4 136.50(16)
C54 Ru3 Ru4 78.70(14)
C34 Ru3 Ru4 113.46(15)
C32 Ru3 Ru4 144.95(17)
C33 Ru3 Ru4 117.06(16)
B51 Ru3 Ru4 51.11(15)
B52 Ru3 Ru4 51.89(14)
C2 C3 C4 107.6(5)
C2 C3 C8 127.3(6)
C4 C3 C8 125.0(5)
C2 C3 Ru1 70.2(3)
C4 C3 Ru1 71.6(3)
C8 C3 Ru1 127.2(4)
C42 Ru4 C41 39.4(2)
C42 Ru4 C43 39.04(19)
C41 Ru4 C43 65.1(2)
C42 Ru4 C45 64.7(2)
C41 Ru4 C45 37.8(2)
C43 Ru4 C45 64.4(2)
C42 Ru4 C44 64.51(19)
C41 Ru4 C44 64.1(2)
C43 Ru4 C44 38.04(18)
C45 Ru4 C44 38.51(19)
C42 Ru4 B51 126.8(2)
C41 Ru4 B51 106.5(2)
C43 Ru4 B51 165.17(19)
C45 Ru4 B51 117.2(2)
C44 Ru4 B51 151.33(19)
C42 Ru4 B52 129.5(2)
C41 Ru4 B52 168.0(2)
C43 Ru4 B52 109.1(2)
C45 Ru4 B52 151.04(19)
C44 Ru4 B52 118.53(19)
B51 Ru4 B52 76.6(2)
C42 Ru4 Ru3 177.71(15)
C41 Ru4 Ru3 139.59(16)
C43 Ru4 Ru3 143.25(14)
C45 Ru4 Ru3 115.75(15)
C44 Ru4 Ru3 117.34(14)
B51 Ru4 Ru3 50.93(14)
B52 Ru4 Ru3 51.22(14)
C5 C4 C3 107.5(5)
C5 C4 C9 126.7(5)
C3 C4 C9 125.4(5)
C5 C4 Ru1 71.2(3)
C3 C4 Ru1 70.5(3)
C9 C4 Ru1 128.8(4)
C1 C5 C4 109.5(5)
C1 C5 C10 125.2(5)
C4 C5 C10 125.2(6)
C1 C5 Ru1 71.5(3)
C4 C5 Ru1 71.2(3)
C10 C5 Ru1 126.5(4)
C13 B11 Ru2 112.0(4)
C13 B11 Ru1 63.8(3)
Ru2 B11 Ru1 78.21(18)
C12 O11 C11 116.7(4)
C14 B12 Ru1 64.5(3)
C14 B12 Ru2 113.6(3)
Ru1 B12 Ru2 76.95(16)
O12 C12 O11 118.9(5)
O12 C12 C13 125.9(4)
O11 C12 C13 114.7(4)
O14 B13 O13 116.7(5)
O14 B13 C14 123.1(5)
O13 B13 C14 119.7(5)
C14 C13 C12 122.8(5)
C14 C13 B11 120.9(5)
C12 C13 B11 116.2(4)
C14 C13 Ru1 72.2(3)
C12 C13 Ru1 127.4(3)
B11 C13 Ru1 75.8(3)
C13 C14 B12 116.4(5)
C13 C14 B13 127.1(5)
B12 C14 B13 116.5(4)
C13 C14 Ru1 69.5(3)
B12 C14 Ru1 76.0(3)
B13 C14 Ru1 125.9(3)
C22 C21 C25 107.3(5)
C22 C21 C26 126.6(6)
C25 C21 C26 126.1(6)
C22 C21 Ru2 71.9(3)
C25 C21 Ru2 69.5(3)
C26 C21 Ru2 124.6(5)
C21 C22 C23 108.7(5)
C21 C22 C27 124.3(5)
C23 C22 C27 126.7(5)
C21 C22 Ru2 70.0(3)
C23 C22 Ru2 70.8(3)
C27 C22 Ru2 130.2(4)
C24 C23 C22 108.4(5)
C24 C23 C28 125.1(5)
C22 C23 C28 126.3(5)
C24 C23 Ru2 70.6(3)
C22 C23 Ru2 71.1(3)
C28 C23 Ru2 128.7(4)
C23 C24 C25 108.1(5)
C23 C24 C29 124.6(5)
C25 C24 C29 127.2(5)
C23 C24 Ru2 71.2(3)
C25 C24 Ru2 69.5(3)
C29 C24 Ru2 126.3(4)
C24 C25 C21 107.5(5)
C24 C25 C30 125.9(5)
C21 C25 C30 126.3(5)
C24 C25 Ru2 71.8(3)
C21 C25 Ru2 70.9(3)
C30 C25 Ru2 127.4(4)
C35 C31 C32 108.3(5)
C35 C31 C36 125.4(6)
C32 C31 C36 125.8(6)
C35 C31 Ru3 71.9(3)
C32 C31 Ru3 72.7(3)
C36 C31 Ru3 127.5(4)
C33 C32 C31 107.4(5)
C33 C32 C37 125.3(6)
C31 C32 C37 127.1(6)
C33 C32 Ru3 71.5(3)
C31 C32 Ru3 68.9(3)
C37 C32 Ru3 129.1(4)
C32 C33 C34 108.3(5)
C32 C33 C38 126.0(5)
C34 C33 C38 125.6(5)
C32 C33 Ru3 71.4(3)
C34 C33 Ru3 71.0(3)
C38 C33 Ru3 125.8(4)
C35 C34 C33 108.3(5)
C35 C34 C39 125.7(5)
C33 C34 C39 125.7(5)
C35 C34 Ru3 70.4(3)
C33 C34 Ru3 71.1(3)
C39 C34 Ru3 128.5(4)
C34 C35 C31 107.5(5)
C34 C35 C40 124.7(5)
C31 C35 C40 127.5(6)
C34 C35 Ru3 72.1(3)
C31 C35 Ru3 69.9(3)
C40 C35 Ru3 127.8(4)
C45 C41 C42 108.4(5)
C45 C41 C46 126.0(5)
C42 C41 C46 125.6(5)
C45 C41 Ru4 72.4(3)
C42 C41 Ru4 69.7(3)
C46 C41 Ru4 124.9(4)
C43 C42 C41 107.4(4)
C43 C42 C47 125.6(5)
C41 C42 C47 126.8(5)
C43 C42 Ru4 71.5(3)
C41 C42 Ru4 70.9(3)
C47 C42 Ru4 127.3(4)
C44 C43 C42 108.0(5)
C44 C43 C48 125.0(5)
C42 C43 C48 126.8(5)
C44 C43 Ru4 72.1(3)
C42 C43 Ru4 69.5(3)
C48 C43 Ru4 127.2(4)
C43 C44 C45 108.1(4)
C43 C44 C49 125.9(5)
C45 C44 C49 125.8(5)
C43 C44 Ru4 69.8(3)
C45 C44 Ru4 70.5(3)
C49 C44 Ru4 129.1(4)
C41 C45 C44 108.1(5)
C41 C45 C50 125.5(5)
C44 C45 C50 126.0(5)
C41 C45 Ru4 69.8(3)
C44 C45 Ru4 71.0(3)
C50 C45 Ru4 130.2(4)
C53 B51 Ru3 64.4(2)
C53 B51 Ru4 112.4(3)
Ru3 B51 Ru4 77.95(17)
C52 O51 C51 115.6(4)
C54 B52 Ru3 65.1(3)
C54 B52 Ru4 113.8(3)
Ru3 B52 Ru4 76.88(15)
O52 C52 O51 119.8(5)
O52 C52 C53 125.4(4)
O51 C52 C53 114.4(4)
C54 C53 C52 123.1(5)
C54 C53 B51 120.4(5)
C52 C53 B51 116.4(4)
C54 C53 Ru3 71.7(2)
C52 C53 Ru3 127.6(3)
B51 C53 Ru3 75.5(3)
O53 B53 O54 116.6(5)
O53 B53 C54 119.7(5)
O54 B53 C54 123.4(4)
C53 C54 B52 116.4(4)
C53 C54 B53 127.4(5)
B52 C54 B53 116.2(4)
C53 C54 Ru3 69.5(2)
B52 C54 Ru3 75.6(3)
B53 C54 Ru3 125.7(3)

loop_
_geom_bond_atom_site_label_1
_geom_bond_atom_site_label_2
_geom_bond_distance
Ru1 C13 2.166(5)
Ru1 C2 2.172(6)
Ru1 C3 2.191(5)
Ru1 C14 2.201(4)
Ru1 C5 2.205(5)
Ru1 C4 2.205(5)
Ru1 C1 2.207(5)
Ru1 B11 2.339(6)
Ru1 B12 2.365(5)
Ru1 Ru2 2.9461(6)
C1 C5 1.403(8)
C1 C2 1.440(9)
C1 C6 1.489(8)
Ru2 C25 2.142(6)
Ru2 C21 2.160(5)
Ru2 C24 2.173(6)
Ru2 C23 2.181(5)
Ru2 C22 2.184(5)
Ru2 B11 2.332(6)
Ru2 B12 2.370(6)
C2 C3 1.425(8)
C2 C7 1.500(9)
Ru3 C31 2.163(6)
Ru3 C53 2.177(4)
Ru3 C35 2.189(5)
Ru3 C54 2.207(4)
Ru3 C34 2.212(4)
Ru3 C32 2.213(5)
Ru3 C33 2.214(5)
Ru3 B51 2.339(5)
Ru3 B52 2.358(5)
Ru3 Ru4 2.9457(6)
C3 C4 1.428(8)
C3 C8 1.504(7)
Ru4 C42 2.140(5)
Ru4 C41 2.156(5)
Ru4 C43 2.167(5)
Ru4 C45 2.189(5)
Ru4 C44 2.197(5)
Ru4 B51 2.345(6)
Ru4 B52 2.380(6)
C4 C5 1.424(7)
C4 C9 1.488(8)
C5 C10 1.502(8)
B11 C13 1.563(8)
O11 C12 1.355(6)
O11 C11 1.430(7)
B12 C14 1.549(8)
O12 C12 1.223(6)
C12 C13 1.479(7)
B13 O14 1.360(7)
B13 O13 1.372(7)
B13 C14 1.573(8)
C13 C14 1.433(7)
C21 C22 1.419(8)
C21 C25 1.458(8)
C21 C26 1.509(8)
C22 C23 1.425(7)
C22 C27 1.510(8)
C23 C24 1.423(7)
C23 C28 1.509(7)
C24 C25 1.429(7)
C24 C29 1.502(8)
C25 C30 1.486(7)
C31 C35 1.426(8)
C31 C32 1.441(8)
C31 C36 1.506(9)
C32 C33 1.407(8)
C32 C37 1.501(8)
C33 C34 1.437(7)
C33 C38 1.497(8)
C34 C35 1.414(8)
C34 C39 1.496(7)
C35 C40 1.516(7)
C41 C45 1.408(7)
C41 C42 1.448(8)
C41 C46 1.504(7)
C42 C43 1.440(7)
C42 C47 1.501(7)
C43 C44 1.423(7)
C43 C48 1.499(7)
C44 C45 1.447(7)
C44 C49 1.494(7)
C45 C50 1.498(7)
B51 C53 1.555(8)
O51 C52 1.332(6)
O51 C51 1.445(6)
B52 C54 1.541(8)
O52 C52 1.227(6)
C52 C53 1.473(7)
O53 B53 1.368(6)
C53 C54 1.455(6)
B53 O54 1.374(7)
B53 C54 1.569(8)
